data_2009778
loop_
_publ_author_name
'Glidewell, Christopher'
'Ferguson, George'

_publ_section_title
;
 Molecules isoelectronic with triphenylmethanol:
 diphenyl(4-pyridyl)methanol and triphenylmethylamine
;
_journal_issue 6
_journal_name_full 'Acta Crystallographica Section C'
_journal_page_first 924
_journal_page_last 928
_journal_paper_doi 10.1107/S0108270193014209
_journal_volume 50
_journal_year 1994
_chemical_formula_moiety 'C19 H17 N '
_chemical_formula_structural Ph~3~-C-NH~2~
_chemical_formula_sum 'C19 H17 N'
_chemical_formula_weight 259.35
_chemical_name_common triphenylmethylamine
_chemical_name_systematic
;
Triphenylmethylamine
;
_space_group_IT_number 19
_symmetry_cell_setting orthorhombic
_symmetry_space_group_name_Hall 'P 2ac 2ab'
_symmetry_space_group_name_H-M 'P 21 21 21'
_cell_angle_alpha 90.0
_cell_angle_beta 90.0
_cell_angle_gamma 90.0
_cell_formula_units_Z 4
_cell_length_a 6.0541(5)
_cell_length_b 13.4943(13)
_cell_length_c 17.603(2)
_cell_measurement_reflns_used 25
_cell_measurement_temperature 293
_cell_measurement_theta_max 25.00
_cell_measurement_theta_min 13.50
_cell_volume 1438.1(2)
_computing_data_reduction 'DATRD2 NRCVAX'
_computing_molecular_graphics NRCVAX
_computing_publication_material 'TABLES NRCVAX'
_computing_structure_refinement 'LSTSQ NRCVAX'
_computing_structure_solution 'SOLVER NRCVAX'
_diffrn_ambient_temperature 293
_diffrn_measurement_device 'Nonius CAD-4    '
_diffrn_measurement_method '\q/2\q scan b/P/b '
_diffrn_radiation_monochromator graphite
_diffrn_radiation_source 'xray tube'
_diffrn_radiation_type MoK\a
_diffrn_radiation_wavelength 0.71067
_diffrn_reflns_limit_h_max 7
_diffrn_reflns_limit_h_min 0
_diffrn_reflns_limit_k_max 17
_diffrn_reflns_limit_k_min 0
_diffrn_reflns_limit_l_max 22
_diffrn_reflns_limit_l_min 0
_diffrn_reflns_number 1821
_diffrn_reflns_theta_max 26.87
_diffrn_reflns_theta_min 0.00
_diffrn_standards_decay_% <1.0
_diffrn_standards_interval_time 60
_diffrn_standards_number 3
_exptl_absorpt_coefficient_mu 0.06
_exptl_absorpt_correction_T_max 1.0000
_exptl_absorpt_correction_T_min 1.0000
_exptl_absorpt_correction_type none
_exptl_crystal_colour colourless
_exptl_crystal_density_diffrn 1.198
_exptl_crystal_description block
_exptl_crystal_F_000 552
_exptl_crystal_size_max 0.60
_exptl_crystal_size_mid 0.35
_exptl_crystal_size_min 0.20
_refine_diff_density_max 0.15
_refine_diff_density_min -0.12
_refine_ls_abs_structure_Rogers 1.000000
_refine_ls_extinction_coef 14E3(3)
_refine_ls_extinction_method 'Larson (1970)'
_refine_ls_goodness_of_fit_obs 1.19
_refine_ls_matrix_type full
_refine_ls_number_parameters 190
_refine_ls_number_reflns 1358
_refine_ls_R_factor_all 0.053
_refine_ls_R_factor_obs 0.029
_refine_ls_structure_factor_coef F
_refine_ls_weighting_details 'w = 1/[\s^2^(F) + 0.0010F^2^]'
_refine_ls_weighting_scheme calc
_refine_ls_wR_factor_all 0.046
_refine_ls_wR_factor_obs 0.044
_reflns_number_observed 1358
_reflns_number_total 1821
_reflns_observed_criterion Inet>3.0\s(Inet)
_cod_data_source_file ha1086.cif
_cod_data_source_block II
_cod_depositor_comments
;
The following automatic conversions were performed:
'_symmetry_cell_setting' value 'Orthorhombic' changed to 'orthorhombic'
according to '/home/saulius/struct/CIF-dictionaries/cif_core.dic'
dictionary named 'cif_core.dic' version 2.4.1 from 2010-06-29.

Automatic conversion script
Id: cif_fix_enum 1527 2010-12-29 10:47:43Z saulius 

The following automatic conversions were performed:

'_symmetry_cell_setting' value 'Orthorhombic' changed to
'orthorhombic' according to
/home/saulius/struct/CIF-dictionaries/cif_core.dic dictionary named
'cif_core.dic' version 2.4.1 from 2010-06-29.

Automatic conversion script
Id: cif_fix_values 1715 2011-07-08 13:25:40Z adriana 

The following automatic conversions were performed:

'_refine_ls_weighting_scheme' value '1/[\s^2^(F) + 0.0010F^2^]' was
changed to 'calc'. New tag '_refine_ls_weighting_details' was
created. The value of the new tag was set to 'w = 1/[\s^2^(F) +
0.0010F^2^]'.

Automatic conversion script
Id: cif_fix_values 3143 2015-03-26 13:38:13Z robertas 
;
_cod_original_cell_volume 1438.1(3)
_cod_original_formula_sum 'C19 H17 N '
_cod_database_code 2009778

loop_
_symmetry_equiv_pos_as_xyz
x,y,z
1/2+x,1/2-y,-z
-x,1/2+y,1/2-z
1/2-x,-y,1/2+z

loop_
_atom_site_aniso_label
_atom_site_aniso_U_11
_atom_site_aniso_U_22
_atom_site_aniso_U_33
_atom_site_aniso_U_12
_atom_site_aniso_U_13
_atom_site_aniso_U_23
_atom_site_aniso_type_symbol
N1 0.0328(9) 0.0575(12) 0.0544(11) -0.0190(18) -0.0024(18) -0.008(2) N
C1 0.0292(9) 0.0396(10) 0.0385(10) -0.0057(17) 0.0010(17) -0.0026(16) C
C11 0.0389(11) 0.0411(10) 0.0344(9) 0.0139(18) 0.0037(18) -0.0063(16) C
C12 0.0474(13) 0.0614(14) 0.0615(14) 0.027(2) -0.005(2) 0.001(2) C
C13 0.0722(19) 0.0703(17) 0.0680(16) 0.070(3) 0.003(3) 0.018(3) C
C14 0.103(2) 0.0460(13) 0.0572(14) 0.055(3) 0.033(3) 0.009(2) C
C15 0.090(2) 0.0410(11) 0.0518(13) -0.014(3) 0.015(3) -0.011(2) C
C16 0.0580(14) 0.0445(11) 0.0449(11) -0.006(2) -0.004(2) -0.0059(18) C
C21 0.0360(10) 0.0344(9) 0.0369(10) -0.0078(17) 0.0073(17) -0.0007(15) C
C22 0.0432(12) 0.0528(12) 0.0477(12) 0.018(2) 0.007(2) -0.009(2) C
C23 0.0595(15) 0.0530(13) 0.0478(12) 0.015(3) 0.025(2) -0.017(2) C
C24 0.0704(16) 0.0412(11) 0.0389(10) -0.007(2) -0.009(2) -0.0113(18) C
C25 0.0493(12) 0.0494(12) 0.0456(11) 0.002(2) -0.018(2) -0.0014(19) C
C26 0.0354(10) 0.0455(11) 0.0422(10) 0.0034(19) 0.0017(18) -0.0059(18) C
C31 0.0332(10) 0.0372(9) 0.0352(9) -0.0040(17) -0.0056(17) -0.0093(14) C
C32 0.0593(14) 0.0389(10) 0.0470(11) -0.004(2) 0.021(2) 0.0017(17) C
C33 0.0658(16) 0.0345(10) 0.0621(14) 0.010(2) 0.009(3) -0.005(2) C
C34 0.0503(13) 0.0503(13) 0.0564(13) 0.013(2) 0.010(2) -0.028(2) C
C35 0.0489(12) 0.0577(13) 0.0385(10) 0.007(2) 0.009(2) -0.0083(19) C
C36 0.0401(11) 0.0421(10) 0.0362(9) 0.0100(19) -0.0053(18) 0.0011(16) C

loop_
_atom_site_label
_atom_site_fract_x
_atom_site_fract_y
_atom_site_fract_z
_atom_site_U_iso_or_equiv
_atom_site_thermal_displace_type
_atom_site_calc_flag
_atom_site_refinement_flags
_atom_site_type_symbol
N1 0.8531(3) 0.84285(16) 0.20549(13) 0.0483(11) Uani ? . N
C1 1.0746(3) 0.88933(15) 0.20452(11) 0.0358(9) Uani ? . C
C11 1.0554(3) 0.99269(15) 0.16810(10) 0.0382(9) Uani ? . C
C12 0.8676(4) 1.02351(19) 0.12976(15) 0.0568(13) Uani ? . C
C13 0.8553(5) 1.1175(2) 0.09868(16) 0.0702(17) Uani ? . C
C14 1.0252(6) 1.18248(19) 0.10579(15) 0.0689(17) Uani ? . C
C15 1.2140(6) 1.15375(17) 0.14330(14) 0.0610(15) Uani ? . C
C16 1.2285(4) 1.05922(15) 0.17432(12) 0.0491(11) Uani ? . C
C21 1.1400(3) 0.90519(14) 0.28826(11) 0.0358(9) Uani ? . C
C22 0.9858(4) 0.94739(17) 0.33657(12) 0.0479(11) Uani ? . C
C23 1.0335(5) 0.96423(19) 0.41229(13) 0.0534(12) Uani ? . C
C24 1.2383(5) 0.93837(15) 0.44080(12) 0.0502(12) Uani ? . C
C25 1.3941(4) 0.89843(17) 0.39335(13) 0.0481(11) Uani ? . C
C26 1.3475(3) 0.88288(16) 0.31675(12) 0.0410(10) Uani ? . C
C31 1.2379(3) 0.82236(13) 0.16127(11) 0.0352(9) Uani ? . C
C32 1.2770(4) 0.72636(16) 0.18796(12) 0.0484(11) Uani ? . C
C33 1.4158(5) 0.66247(16) 0.14942(14) 0.0541(13) Uani ? . C
C34 1.5147(4) 0.69141(18) 0.08262(14) 0.0524(12) Uani ? . C
C35 1.4765(4) 0.78477(17) 0.05495(12) 0.0484(12) Uani ? . C
C36 1.3403(4) 0.84998(15) 0.09412(11) 0.0395(9) Uani ? . C
H1 0.860(5) 0.784(2) 0.2358(15) 0.067(8) Uiso ? . H
H2 0.821(4) 0.824(2) 0.1587(18) 0.060(8) Uiso ? . H
H12 0.746 0.980 0.125 0.0668 Uiso ? . H
H13 0.726 1.137 0.072 0.0802 Uiso ? . H
H14 1.014 1.247 0.085 0.0789 Uiso ? . H
H15 1.334 1.198 0.148 0.0710 Uiso ? . H
H16 1.359 1.040 0.200 0.0591 Uiso ? . H
H22 0.845 0.965 0.317 0.0579 Uiso ? . H
H23 0.926 0.993 0.445 0.0634 Uiso ? . H
H24 1.271 0.948 0.493 0.0602 Uiso ? . H
H25 1.535 0.881 0.413 0.0581 Uiso ? . H
H26 1.458 0.857 0.284 0.0510 Uiso ? . H
H32 1.207 0.705 0.233 0.0584 Uiso ? . H
H33 1.443 0.598 0.169 0.0641 Uiso ? . H
H34 1.609 0.647 0.056 0.0624 Uiso ? . H
H35 1.544 0.805 0.009 0.0584 Uiso ? . H
H36 1.317 0.915 0.075 0.0495 Uiso ? . H

loop_
_atom_type_symbol
_atom_type_scat_dispersion_real
_atom_type_scat_dispersion_imag
_atom_type_scat_source
C 0.002 0.002 'International Tables Vol. IV Table 2.2B'
H 0.000 0.000 'International Tables Vol. IV Table 2.2B'
N 0.004 0.003 'International Tables Vol. IV Table 2.2B'

loop_
_geom_angle_atom_site_label_1
_geom_angle_atom_site_label_2
_geom_angle_atom_site_label_3
_geom_angle
_geom_angle_publ_flag
C1 N1 H1 108.6(17) yes
C1 N1 H2 108.1(18) yes
H1 N1 H2 107.(2) yes
N1 C1 C11 108.66(17) yes
N1 C1 C21 106.29(16) yes
N1 C1 C31 109.78(16) yes
C11 C1 C21 106.98(15) yes
C11 C1 C31 111.98(16) yes
C21 C1 C31 112.91(16) yes
C1 C11 C12 122.5(2) yes
C1 C11 C16 119.83(18) yes
C12 C11 C16 117.7(2) yes
C11 C12 C13 120.8(3) yes
C12 C13 C14 121.0(3) yes
C13 C14 C15 119.5(2) yes
C14 C15 C16 119.9(3) yes
C11 C16 C15 121.1(2) yes
C1 C21 C22 118.10(18) yes
C1 C21 C26 123.29(17) yes
C22 C21 C26 118.56(19) yes
C21 C22 C23 121.2(2) yes
C22 C23 C24 119.7(2) yes
C23 C24 C25 119.7(2) yes
C24 C25 C26 120.7(2) yes
C21 C26 C25 120.1(2) yes
C1 C31 C32 119.08(18) yes
C1 C31 C36 123.41(17) yes
C32 C31 C36 117.40(18) yes
C31 C32 C33 121.1(2) yes
C32 C33 C34 120.5(2) yes
C33 C34 C35 119.4(2) yes
C34 C35 C36 120.4(2) yes
C31 C36 C35 121.23(18) yes

loop_
_geom_bond_atom_site_label_1
_geom_bond_atom_site_label_2
_geom_bond_site_symmetry_1
_geom_bond_site_symmetry_2
_geom_bond_distance
_geom_bond_publ_flag
N1 C1 . . 1.481(3) yes
N1 H1 . . 0.96(3) yes
N1 H2 . . 0.88(3) yes
C1 C11 . . 1.539(3) yes
C1 C21 . . 1.541(3) yes
C1 C31 . . 1.541(3) yes
C11 C12 . . 1.386(3) yes
C11 C16 . . 1.384(3) yes
C12 C13 . . 1.383(4) yes
C13 C14 . . 1.357(5) yes
C14 C15 . . 1.376(5) yes
C15 C16 . . 1.390(3) yes
C21 C22 . . 1.385(3) yes
C21 C26 . . 1.386(3) yes
C22 C23 . . 1.383(3) yes
C23 C24 . . 1.382(4) yes
C24 C25 . . 1.370(3) yes
C25 C26 . . 1.393(3) yes
C31 C32 . . 1.398(3) yes
C31 C36 . . 1.386(3) yes
C32 C33 . . 1.382(3) yes
C33 C34 . . 1.376(4) yes
C34 C35 . . 1.370(3) yes
C35 C36 . . 1.389(3) yes

loop_
_geom_torsion_atom_site_label_1
_geom_torsion_atom_site_label_2
_geom_torsion_atom_site_label_3
_geom_torsion_atom_site_label_4
_geom_torsion
_geom_torsion_publ_flag
H1 N1 C1 C11 -170.0(17) yes
H1 N1 C1 C21 -55.2(17) no
H1 N1 C1 C31 67.2(17) no
H2 N1 C1 C11 74.3(18) no
H2 N1 C1 C21 -170.9(19) yes
H2 N1 C1 C31 -48.5(18) no
N1 C1 C11 C12 -12.00(10) yes
N1 C1 C11 C16 166.8(3) yes
C21 C1 C11 C12 -126.3(2) no
C21 C1 C11 C16 52.5(2) no
C31 C1 C11 C12 109.5(2) no
C31 C1 C11 C16 -71.7(2) no
N1 C1 C21 C22 -47.2(2) yes
N1 C1 C21 C26 135.4(2) yes
C11 C1 C21 C22 68.8(2) no
C11 C1 C21 C26 -108.7(2) no
C31 C1 C21 C22 -167.6(2) no
C31 C1 C21 C26 15.00(10) no
N1 C1 C31 C32 -60.3(2) yes
N1 C1 C31 C36 115.9(2) yes
C11 C1 C31 C32 178.9(2) no
C11 C1 C31 C36 -4.90(10) no
C21 C1 C31 C32 58.1(2) no
C21 C1 C31 C36 -125.7(2) no
C1 C11 C12 C13 179.1(3) no
C16 C11 C12 C13 0.3(2) no
C1 C11 C16 C15 -178.7(3) no
C12 C11 C16 C15 0.1(2) no
C11 C12 C13 C14 -0.9(2) no
C12 C13 C14 C15 1.2(2) no
C13 C14 C15 C16 -0.8(2) no
C14 C15 C16 C11 0.10(10) no
C1 C21 C22 C23 -179.7(3) no
C26 C21 C22 C23 -2.10(10) no
C1 C21 C26 C25 -179.4(3) no
C22 C21 C26 C25 3.10(10) no
C21 C22 C23 C24 -0.20(10) no
C22 C23 C24 C25 1.50(10) no
C23 C24 C25 C26 -0.50(10) no
C24 C25 C26 C21 -1.90(10) no
C1 C31 C32 C33 177.6(3) no
C36 C31 C32 C33 1.20(10) no
C1 C31 C36 C35 -176.3(2) no
C32 C31 C36 C35 0.00(10) no
C31 C32 C33 C34 -1.60(10) no
C32 C33 C34 C35 0.80(10) no
C33 C34 C35 C36 0.40(10) no
C34 C35 C36 C31 -0.80(10) no
